data_4102377
loop_
_publ_author_name
'Thengarai S. Venkatakrishnan'
'Shaon Sahoo'
'Nicolas Br\'efuel'
'Carine Duhayon'
'Carley Paulsen'
'Anne-Laure Barra'
'S. Ramasesha'
'Jean-Pascal Sutter'

_publ_contact_author_address
; 
Laboratoire de Chimie de Coordination du CNRS, 
205 route de Narbonne, 31077 Toulouse, 
France
;
_publ_contact_author_email sutter@lcc-toulouse.fr
_publ_contact_author_fax '(33) 5 61 55 30 03'
_publ_contact_author_name 'Jean-Pascal Sutter'
_publ_contact_author_phone '(33) 5 61 33 31 57'
_publ_section_title
;
 Enhanced Ion Anisotropy by Nonconventional Coordination Geometry:
 Single-Chain Magnet Behavior for a [{FeIIL}2{NbIV(CN)8}] Helical Chain
 Compound Designed with Heptacoordinate FeII
;
_journal_name_full 'Journal of the American Chemical Society'
_journal_page_first 6047
_journal_page_last 6056
_journal_paper_doi 10.1021/ja9089389
_journal_volume 132
_journal_year 2010
_chemical_formula_moiety 'C38 H48 Fe2 Mo N18 O, 5(H2 O)'
_chemical_formula_sum 'C38 H58 Fe2 Mo N18 O6'
_chemical_formula_weight 1070.63
_space_group_IT_number 14
_symmetry_cell_setting monoclinic
_symmetry_space_group_name_Hall '-P 2ybc'
_symmetry_space_group_name_H-M 'P 1 21/c 1'
_atom_sites_solution_hydrogens geom
_atom_sites_solution_primary direct
_audit_creation_date 07-04-26
_audit_creation_method CRYSTALS_ver_12.84
_cell_angle_alpha 90
_cell_angle_beta 99.578(3)
_cell_angle_gamma 90
_cell_formula_units_Z 4
_cell_length_a 13.4352(5)
_cell_length_b 17.5900(10)
_cell_length_c 21.0784(8)
_cell_measurement_reflns_used 8928
_cell_measurement_temperature 180
_cell_measurement_theta_max 24
_cell_measurement_theta_min 3
_cell_volume 4911.9(4)
_computing_cell_refinement 'CrysAlis RED, (Oxford Diffraction, 2002)'
_computing_data_collection 'Xcalibur, (Oxford Diffraction, 2002)'
_computing_data_reduction 'CrysAlis RED, (Oxford Diffraction, 2002)'
_computing_molecular_graphics 'CAMERON (Watkin et al., 1996)'
_computing_publication_material 'CRYSTALS (Betteridge et al., 2003)'
_computing_structure_refinement 'CRYSTALS (Betteridge et al., 2003)'
_computing_structure_solution 'SIR92 (Altomare et al., 1994)'
_diffrn_ambient_temperature 180
_diffrn_measured_fraction_theta_full 0.995
_diffrn_measured_fraction_theta_max 0.923
_diffrn_measurement_device_type 'Oxford Diffraction XCALIBUR'
_diffrn_measurement_method '\f & \w scans'
_diffrn_radiation_monochromator graphite
_diffrn_radiation_type 'Mo K\a'
_diffrn_radiation_wavelength 0.71073
_diffrn_reflns_av_R_equivalents 0.040
_diffrn_reflns_limit_h_max 20
_diffrn_reflns_limit_h_min -20
_diffrn_reflns_limit_k_max 16
_diffrn_reflns_limit_k_min -26
_diffrn_reflns_limit_l_max 31
_diffrn_reflns_limit_l_min -31
_diffrn_reflns_number 49352
_diffrn_reflns_theta_full 28.255
_diffrn_reflns_theta_max 32.107
_diffrn_reflns_theta_min 3.028
_diffrn_standards_number 0
_exptl_absorpt_coefficient_mu 0.896
_exptl_absorpt_correction_T_max 0.88
_exptl_absorpt_correction_T_min 0.58
_exptl_absorpt_correction_type multi-scan
_exptl_absorpt_process_details
;
[c.f. r.h. blessing, acta cryst. (1995), a51, 33-38]
;
_exptl_crystal_colour 'blue green'
_exptl_crystal_density_diffrn 1.45
_exptl_crystal_description stick
_exptl_crystal_F_000 2168
_exptl_crystal_size_max 0.60
_exptl_crystal_size_mid 0.30
_exptl_crystal_size_min 0.15
_refine_diff_density_max 1.46
_refine_diff_density_min -0.79
_refine_ls_extinction_method None
_refine_ls_goodness_of_fit_ref 1.1082
_refine_ls_hydrogen_treatment constr
_refine_ls_matrix_type full
_refine_ls_number_parameters 368
_refine_ls_number_reflns 4776
_refine_ls_number_restraints 0
_refine_ls_R_factor_all 0.1891
_refine_ls_R_factor_gt 0.0966
_refine_ls_shift/su_max 0.000577
_refine_ls_structure_factor_coef F
_refine_ls_weighting_details
;
 Method, part 1, Chebychev polynomial, (Watkin, 1994, Prince, 1982) 
 [weight] = 1.0/[A~0~*T~0~(x)+A~1~*T~1~(x) ... +A~n-1~]*T~n-1~(x)] 
 where A~i~ are the Chebychev coefficients listed below and x= Fcalc/Fmax 
 Method = Robust Weighting (Prince, 1982) 
 W = [weight] * [1-(deltaF/6*sigmaF)^2^]^2^ 
 A~i~ are: 
 11.3 -3.86 7.94 
;
_refine_ls_weighting_scheme calc
_refine_ls_wR_factor_all 0.1425
_refine_ls_wR_factor_gt 0.1123
_refine_ls_wR_factor_ref 0.1123
_reflns_limit_h_max 19
_reflns_limit_h_min -20
_reflns_limit_k_max 26
_reflns_limit_k_min 0
_reflns_limit_l_max 31
_reflns_limit_l_min 0
_reflns_number_gt 4776
_reflns_number_total 4776
_reflns_threshold_expression I>3.0\s(I)
_cod_data_source_file ja9089389_si_003.cif
_cod_data_source_block Comp_2
_cod_original_sg_symbol_H-M 'P 1 21/c 1 '
_cod_original_formula_sum 'C38 H58 Fe2 Mo1 N18 O6'
_cod_database_code 4102377

loop_
_symmetry_equiv_pos_as_xyz
x,y,z
-x,-y,-z
-x,y+1/2,-z+1/2
x,-y+1/2,z+1/2

loop_
_atom_site_label
_atom_site_type_symbol
_atom_site_fract_x
_atom_site_fract_y
_atom_site_fract_z
_atom_site_U_iso_or_equiv
_atom_site_occupancy
_atom_site_adp_type
_atom_site_refinement_flags_posn
Mo1 Mo 1.19635(7) 0.17641(5) 0.24662(5) 0.0382 1.0000 Uani .
Fe1 Fe 1.34409(19) 0.34360(14) 0.07062(11) 0.0854 1.0000 Uani .
Fe2 Fe 1.03483(13) 0.43137(9) 0.31190(8) 0.0456 1.0000 Uani .
C1 C 1.2343(9) 0.2562(7) 0.1753(6) 0.0523 1.0000 Uani .
C2 C 1.1662(7) 0.2838(6) 0.2881(5) 0.0329 1.0000 Uani .
C3 C 1.1261(8) 0.0710(7) 0.2133(5) 0.0431 1.0000 Uani .
C4 C 1.2974(9) 0.1158(7) 0.1950(6) 0.0496 1.0000 Uani .
C5 C 1.3425(9) 0.2228(7) 0.2897(7) 0.0537 1.0000 Uani .
C6 C 1.0592(9) 0.2036(7) 0.1818(6) 0.0438 1.0000 Uani .
C7 C 1.0824(9) 0.1574(6) 0.3057(5) 0.0463 1.0000 Uani .
C8 C 1.2620(9) 0.1017(8) 0.3228(7) 0.0572 1.0000 Uani .
N1 N 1.2552(8) 0.2963(7) 0.1368(5) 0.0624 1.0000 Uani .
N2 N 1.1453(6) 0.3423(5) 0.3070(4) 0.0386 1.0000 Uani .
N3 N 1.0826(8) 0.0166(6) 0.1971(5) 0.0601 1.0000 Uani .
N4 N 1.3497(9) 0.0853(7) 0.1655(6) 0.0775 1.0000 Uani .
N5 N 1.4166(9) 0.2483(7) 0.3116(8) 0.0863 1.0000 Uani .
N6 N 0.9848(9) 0.2189(6) 0.1497(5) 0.0571 1.0000 Uani .
N7 N 1.0162(8) 0.1448(5) 0.3338(4) 0.0466 1.0000 Uani .
N8 N 1.2950(10) 0.0588(9) 0.3634(7) 0.0901 1.0000 Uani .
C9 C 1.4467(13) 0.4692(9) 0.1640(8) 0.079(4) 1.0000 Uiso .
C10 C 1.4673(15) 0.5439(11) 0.1900(9) 0.095(5) 1.0000 Uiso .
C11 C 1.4061(17) 0.5961(14) 0.1636(11) 0.119(7) 1.0000 Uiso .
C12 C 1.3282(15) 0.5888(11) 0.1161(9) 0.099(5) 1.0000 Uiso .
C13 C 1.3069(12) 0.5125(10) 0.0929(8) 0.079(4) 1.0000 Uiso .
C14 C 1.2245(14) 0.4918(11) 0.0451(9) 0.088(5) 1.0000 Uiso .
C15 C 1.151(2) 0.5558(15) 0.0188(12) 0.146(9) 1.0000 Uiso .
C16 C 1.1372(19) 0.3932(14) -0.0187(12) 0.136(8) 1.0000 Uiso .
C17 C 1.158(2) 0.3124(15) -0.0209(13) 0.140(8) 1.0000 Uiso .
C18 C 1.2743(19) 0.2091(14) -0.0172(12) 0.132(8) 1.0000 Uiso .
C19 C 1.369(2) 0.1889(15) 0.0050(13) 0.145(9) 1.0000 Uiso .
C20 C 1.504(2) 0.2207(17) 0.0984(13) 0.151(9) 1.0000 Uiso .
C21 C 1.532(2) 0.2685(16) 0.1627(13) 0.151(9) 1.0000 Uiso .
C22 C 1.5016(13) 0.4048(10) 0.1828(9) 0.086(5) 1.0000 Uiso .
C23 C 1.584(2) 0.4083(18) 0.2378(15) 0.182(12) 1.0000 Uiso .
C24 C 1.0082(14) 0.3780(10) 0.4468(9) 0.087(5) 1.0000 Uiso .
C25 C 1.0312(18) 0.3754(14) 0.5181(12) 0.125(7) 1.0000 Uiso .
C26 C 1.0955(17) 0.4214(13) 0.5411(11) 0.116(7) 1.0000 Uiso .
C27 C 1.1559(17) 0.4726(13) 0.5207(10) 0.113(7) 1.0000 Uiso .
C28 C 1.1322(14) 0.4750(11) 0.4476(9) 0.093(5) 1.0000 Uiso .
C29 C 1.1789(14) 0.5217(11) 0.4127(9) 0.094(5) 1.0000 Uiso .
C30 C 1.253(3) 0.581(2) 0.4357(18) 0.217(15) 1.0000 Uiso .
C31 C 1.1968(16) 0.5594(12) 0.3006(9) 0.106(6) 1.0000 Uiso .
C32 C 1.1812(11) 0.5192(9) 0.2376(7) 0.072(4) 1.0000 Uiso .
C33 C 1.0510(13) 0.4498(10) 0.1679(8) 0.086(5) 1.0000 Uiso .
C34 C 0.9514(12) 0.4183(10) 0.1679(8) 0.079(4) 1.0000 Uiso .
C35 C 0.8485(15) 0.3514(12) 0.2380(10) 0.104(6) 1.0000 Uiso .
C36 C 0.8619(15) 0.3111(11) 0.2992(9) 0.101(6) 1.0000 Uiso .
C37 C 0.9458(13) 0.3379(10) 0.4081(9) 0.083(5) 1.0000 Uiso .
C38 C 0.881(2) 0.2696(16) 0.4332(14) 0.164(10) 1.0000 Uiso .
N9 N 1.3692(10) 0.4579(7) 0.1171(6) 0.078(3) 1.0000 Uiso .
N10 N 1.2238(12) 0.4260(9) 0.0297(7) 0.097(4) 1.0000 Uiso .
N11 N 1.2488(15) 0.2888(12) -0.0195(10) 0.130(6) 1.0000 Uiso .
N12 N 1.4082(16) 0.2233(12) 0.0689(10) 0.137(7) 1.0000 Uiso .
N13 N 1.4842(12) 0.3432(9) 0.1509(8) 0.100(5) 1.0000 Uiso .
N14 N 1.0665(10) 0.4302(7) 0.4179(6) 0.077(3) 1.0000 Uiso .
N15 N 1.1578(10) 0.5174(7) 0.3480(6) 0.077(3) 1.0000 Uiso .
N16 N 1.0769(9) 0.4914(7) 0.2241(5) 0.066(3) 1.0000 Uiso .
N17 N 0.9451(9) 0.3724(7) 0.2247(6) 0.069(3) 1.0000 Uiso .
N18 N 0.9303(10) 0.3481(7) 0.3474(6) 0.074(3) 1.0000 Uiso .
O1 O 1.4432(11) 0.3840(9) -0.0003(7) 0.124(5) 1.0000 Uiso .
O2 O 0.593(2) 0.0468(16) -0.0994(13) 0.111(8) 0.5000 Uiso .
O3 O 0.518(4) 0.013(3) -0.093(2) 0.186(16) 0.5000 Uiso .
O4 O 0.3687(14) 0.0890(11) -0.1564(9) 0.161(6) 1.0000 Uiso .
O5 O 0.628(2) 0.2737(17) -0.0171(14) 0.119(9) 0.5000 Uiso .
O6 O 0.678(2) 0.4095(15) 0.0888(13) 0.104(8) 0.5000 Uiso .
O7 O 0.7827(17) 0.2758(14) 0.0741(11) 0.201(9) 1.0000 Uiso .
O8 O 0.626(3) 0.441(2) 0.0481(19) 0.157(13) 0.5000 Uiso .
O9 O 0.6108(18) 0.2015(14) -0.1222(11) 0.096(7) 0.5000 Uiso .
H101 H 1.5202 0.5534 0.2236 0.1121 1.0000 Uiso R
H111 H 1.4203 0.6455 0.1782 0.1351 1.0000 Uiso R
H121 H 1.2865 0.6291 0.0998 0.1221 1.0000 Uiso R
H151 H 1.0923 0.5322 -0.0057 0.2130 1.0000 Uiso R
H152 H 1.1824 0.5886 -0.0085 0.2131 1.0000 Uiso R
H153 H 1.1322 0.5847 0.0538 0.2130 1.0000 Uiso R
H161 H 1.1361 0.4162 -0.0605 0.1522 1.0000 Uiso R
H162 H 1.0736 0.4034 -0.0039 0.1520 1.0000 Uiso R
H211 H 1.6040 0.2748 0.1750 0.1870 1.0000 Uiso R
H212 H 1.5052 0.2429 0.1972 0.1871 1.0000 Uiso R
H231 H 1.6093 0.3580 0.2495 0.2449 1.0000 Uiso R
H232 H 1.6368 0.4398 0.2266 0.2450 1.0000 Uiso R
H233 H 1.5568 0.4309 0.2726 0.2451 1.0000 Uiso R
H251 H 0.9988 0.3414 0.5417 0.1461 1.0000 Uiso R
H261 H 1.1054 0.4196 0.5858 0.1332 1.0000 Uiso R
H271 H 1.2034 0.5031 0.5455 0.1330 1.0000 Uiso R
H301 H 1.2578 0.6175 0.4022 0.2829 1.0000 Uiso R
H302 H 1.3171 0.5571 0.4494 0.2830 1.0000 Uiso R
H303 H 1.2308 0.6055 0.4717 0.2830 1.0000 Uiso R
H311 H 1.2682 0.5683 0.3156 0.1251 1.0000 Uiso R
H312 H 1.1614 0.6077 0.2949 0.1251 1.0000 Uiso R
H321 H 1.1942 0.5533 0.2035 0.0822 1.0000 Uiso R
H322 H 1.2268 0.4759 0.2397 0.0822 1.0000 Uiso R
H331 H 1.0512 0.4821 0.1306 0.1082 1.0000 Uiso R
H332 H 1.0993 0.4088 0.1675 0.1081 1.0000 Uiso R
H341 H 0.9041 0.4603 0.1676 0.0991 1.0000 Uiso R
H342 H 0.9318 0.3874 0.1299 0.0991 1.0000 Uiso R
H351 H 0.8090 0.3972 0.2408 0.1221 1.0000 Uiso R
H352 H 0.8150 0.3190 0.2037 0.1222 1.0000 Uiso R
H361 H 0.8887 0.2610 0.2926 0.1151 1.0000 Uiso R
H362 H 0.7979 0.3062 0.3142 0.1151 1.0000 Uiso R
H381 H 0.8163 0.2676 0.4059 0.2270 1.0000 Uiso R
H382 H 0.9168 0.2228 0.4299 0.2271 1.0000 Uiso R
H383 H 0.8738 0.2787 0.4773 0.2270 1.0000 Uiso R
H201 H 1.5445 0.2412 0.0688 0.1813 1.0000 Uiso R
H202 H 1.5222 0.1685 0.1071 0.1813 1.0000 Uiso R
H191 H 1.4116 0.2053 -0.0245 0.1694 1.0000 Uiso R
H192 H 1.3714 0.1345 0.0086 0.1694 1.0000 Uiso R
H181 H 1.2603 0.1902 -0.0605 0.1487 1.0000 Uiso R
H182 H 1.2317 0.1837 0.0084 0.1487 1.0000 Uiso R
H171 H 1.1166 0.2925 -0.0589 0.1584 1.0000 Uiso R
H172 H 1.1363 0.2908 0.0165 0.1584 1.0000 Uiso R
H112 H 1.2688 0.3084 -0.0525 0.1544 1.0000 Uiso R
H122 H 1.3765 0.1986 0.0946 0.1697 1.0000 Uiso R
H173 H 0.9761 0.3307 0.2195 0.0884 1.0000 Uiso R
H163 H 1.0397 0.5314 0.2185 0.0819 1.0000 Uiso R

loop_
_atom_site_aniso_label
_atom_site_aniso_U_11
_atom_site_aniso_U_22
_atom_site_aniso_U_33
_atom_site_aniso_U_23
_atom_site_aniso_U_13
_atom_site_aniso_U_12
Mo1 0.0393(5) 0.0350(4) 0.0445(5) -0.0042(5) 0.0195(4) -0.0022(5)
Fe1 0.1044(18) 0.0890(17) 0.0775(15) -0.0140(12) 0.0576(14) -0.0497(14)
Fe2 0.0566(10) 0.0413(9) 0.0441(9) 0.0089(7) 0.0239(8) 0.0139(8)
C1 0.040(6) 0.061(8) 0.057(8) -0.007(6) 0.012(6) -0.016(6)
C2 0.027(5) 0.037(6) 0.034(5) -0.003(4) 0.007(4) -0.004(4)
C3 0.044(6) 0.044(6) 0.044(6) -0.004(5) 0.016(5) -0.012(5)
C4 0.048(7) 0.053(7) 0.049(7) -0.016(6) 0.012(6) -0.007(6)
C5 0.026(6) 0.059(8) 0.073(9) -0.003(7) 0.000(6) 0.012(6)
C6 0.043(7) 0.044(6) 0.046(7) -0.002(5) 0.015(6) -0.010(5)
C7 0.062(7) 0.045(7) 0.035(6) -0.007(5) 0.018(5) -0.001(5)
C8 0.039(7) 0.065(8) 0.067(9) 0.014(7) 0.007(6) 0.011(6)
N1 0.067(7) 0.072(7) 0.057(6) 0.006(6) 0.035(5) -0.025(6)
N2 0.038(5) 0.037(5) 0.040(5) -0.001(4) 0.005(4) 0.006(4)
N3 0.067(7) 0.059(7) 0.061(7) -0.011(6) 0.028(6) -0.022(6)
N4 0.074(8) 0.082(9) 0.086(9) -0.017(7) 0.040(7) 0.011(7)
N5 0.050(8) 0.065(8) 0.135(13) -0.007(8) -0.011(8) 0.009(6)
N6 0.067(8) 0.056(7) 0.049(6) -0.004(5) 0.014(6) -0.002(6)
N7 0.064(6) 0.044(5) 0.037(5) -0.002(4) 0.024(5) -0.007(5)
N8 0.070(8) 0.102(10) 0.100(10) 0.036(9) 0.020(8) 0.021(8)

loop_
_atom_type_symbol
_atom_type_scat_dispersion_real
_atom_type_scat_dispersion_imag
_atom_type_scat_Cromer_Mann_a1
_atom_type_scat_Cromer_Mann_b1
_atom_type_scat_Cromer_Mann_a2
_atom_type_scat_Cromer_Mann_b2
_atom_type_scat_Cromer_Mann_a3
_atom_type_scat_Cromer_Mann_b3
_atom_type_scat_Cromer_Mann_a4
_atom_type_scat_Cromer_Mann_b4
_atom_type_scat_Cromer_Mann_c
_atom_type_scat_source
C 0.0033 0.0016 2.3100 20.8439 1.0200 10.2075 1.5886 0.5687 0.8650 51.6512 0.2156 'International Tables Vol C 4.2.6.8 and 6.1.1.4'
H 0.0000 0.0000 0.4930 10.5109 0.3229 26.1257 0.1402 3.1424 0.0408 57.7998 0.0030 'International Tables Vol C 4.2.6.8 and 6.1.1.4'
N 0.0061 0.0033 12.2126 0.0057 3.1322 9.8933 2.0125 28.9975 1.1663 0.5826 -11.5290 'International Tables Vol C 4.2.6.8 and 6.1.1.4'
Cl 0.1484 0.1585 11.4604 0.0104 7.1964 1.1662 6.2556 18.5194 1.6455 47.7784 -9.5574 'International Tables Vol C 4.2.6.8 and 6.1.1.4'
Fe 0.3463 0.8444 11.7695 4.7611 7.3573 0.3072 3.5222 15.3535 2.3045 76.8805 1.0369 'International Tables Vol C 4.2.6.8 and 6.1.1.4'
Mo -1.6832 0.6857 3.7025 0.2772 17.2356 1.0958 12.8876 11.0040 3.7429 61.6584 4.3875 'International Tables Vol C 4.2.6.8 and 6.1.1.4'
O 0.0106 0.0060 3.0485 13.2771 2.2868 5.7011 1.5463 0.3239 0.8670 32.9089 0.2508 'International Tables Vol C 4.2.6.8 and 6.1.1.4'

loop_
_geom_angle_atom_site_label_1
_geom_angle_site_symmetry_1
_geom_angle_atom_site_label_2
_geom_angle_atom_site_label_3
_geom_angle
_geom_angle_publ_flag
C1 . Mo1 C2 78.3(4) yes
C1 . Mo1 C3 118.1(4) yes
C2 . Mo1 C3 142.2(4) yes
C1 . Mo1 C4 74.4(5) yes
C2 . Mo1 C4 144.8(4) yes
C3 . Mo1 C4 71.8(4) yes
C1 . Mo1 C5 75.4(5) yes
C2 . Mo1 C5 73.7(4) yes
C3 . Mo1 C5 141.0(5) yes
C4 . Mo1 C5 78.3(4) yes
C1 . Mo1 C6 72.2(4) yes
C2 . Mo1 C6 82.2(4) yes
C3 . Mo1 C6 72.6(4) yes
C4 . Mo1 C6 109.5(4) yes
C5 . Mo1 C6 142.8(5) yes
C1 . Mo1 C7 140.3(5) yes
C2 . Mo1 C7 72.6(4) yes
C3 . Mo1 C7 74.9(4) yes
C4 . Mo1 C7 141.4(4) yes
C5 . Mo1 C7 119.6(5) yes
C1 . Mo1 C8 142.8(5) yes
C2 . Mo1 C8 108.4(5) yes
C3 . Mo1 C8 79.6(5) yes
C4 . Mo1 C8 81.9(5) yes
C5 . Mo1 C8 71.9(5) yes
C6 . Mo1 C7 77.7(4) yes
C6 . Mo1 C8 144.1(4) yes
C7 . Mo1 C8 73.5(5) yes
N1 . Fe1 N9 97.1(5) yes
N1 . Fe1 N10 93.3(5) yes
N9 . Fe1 N10 68.5(5) yes
N1 . Fe1 N11 94.6(6) yes
N9 . Fe1 N11 139.1(6) yes
N10 . Fe1 N11 71.8(7) yes
N1 . Fe1 N12 84.4(6) yes
N9 . Fe1 N12 143.9(6) yes
N10 . Fe1 N12 147.6(7) yes
N11 . Fe1 N12 76.1(7) yes
N1 . Fe1 N13 89.8(5) yes
N9 . Fe1 N13 68.7(5) yes
N10 . Fe1 N13 137.1(6) yes
N11 . Fe1 N13 150.5(7) yes
N12 . Fe1 N13 75.3(7) yes
N1 . Fe1 O1 175.3(5) yes
N9 . Fe1 O1 86.9(5) yes
N10 . Fe1 O1 90.5(5) yes
N11 . Fe1 O1 84.0(6) yes
N12 . Fe1 O1 90.9(6) yes
N13 . Fe1 O1 89.3(5) yes
N3 3_755 Fe2 N2 172.1(4) yes
N3 3_755 Fe2 N14 96.3(4) yes
N2 . Fe2 N14 91.3(4) yes
N3 3_755 Fe2 N15 92.7(5) yes
N2 . Fe2 N15 91.8(4) yes
N14 . Fe2 N15 70.2(5) yes
N3 3_755 Fe2 N16 83.3(4) yes
N2 . Fe2 N16 91.8(4) yes
N14 . Fe2 N16 142.6(5) yes
N15 . Fe2 N16 72.5(4) yes
N3 3_755 Fe2 N17 88.0(4) yes
N2 . Fe2 N17 84.7(4) yes
N14 . Fe2 N17 143.3(5) yes
N15 . Fe2 N17 146.2(4) yes
N16 . Fe2 N17 74.0(4) yes
N3 3_755 Fe2 N18 89.7(4) yes
N2 . Fe2 N18 90.9(4) yes
N14 . Fe2 N18 71.4(5) yes
N15 . Fe2 N18 141.5(5) yes
N16 . Fe2 N18 145.7(4) yes
N17 . Fe2 N18 72.2(4) yes
Mo1 . C1 N1 178.0(11) yes
Mo1 . C2 N2 175.7(9) yes
Mo1 . C3 N3 175.1(10) yes
Mo1 . C4 N4 177.3(12) yes
Mo1 . C5 N5 178.4(12) yes
Mo1 . C6 N6 177.2(10) yes
Mo1 . C7 N7 175.0(10) yes
Mo1 . C8 N8 177.3(13) yes
Fe1 . N1 C1 157.9(11) yes
Fe2 . N2 C2 150.0(8) yes
Fe2 3_745 N3 C3 159.4(9) yes
C10 . C9 C22 125.9(17) yes
C10 . C9 N9 120.0(16) yes
C22 . C9 N9 114.1(16) yes
C9 . C10 C11 114.7(20) yes
C9 . C10 H101 122.0 no
C11 . C10 H101 123.3 no
C10 . C11 C12 128(2) yes
C10 . C11 H111 116.1 no
C12 . C11 H111 115.6 no
C11 . C12 C13 115.6(20) yes
C11 . C12 H121 123.5 no
C13 . C12 H121 120.7 no
C12 . C13 C14 124.6(17) yes
C12 . C13 N9 118.0(16) yes
C14 . C13 N9 117.4(16) yes
C13 . C14 C15 116.6(18) yes
C13 . C14 N10 114.2(17) yes
C15 . C14 N10 129.2(19) yes
C14 . C15 H151 107.2 no
C14 . C15 H152 109.7 no
H151 . C15 H152 109.8 no
C14 . C15 H153 110.2 no
H151 . C15 H153 110.1 no
H152 . C15 H153 109.9 no
C17 . C16 N10 105(2) yes
C17 . C16 H161 110.7 no
N10 . C16 H161 110.2 no
C17 . C16 H162 111.9 no
N10 . C16 H162 109.2 no
H161 . C16 H162 109.5 no
C16 . C17 N11 120(2) yes
C16 . C17 H171 107.3 no
N11 . C17 H171 108.3 no
C16 . C17 H172 106.1 no
N11 . C17 H172 105.5 no
H171 . C17 H172 109.5 no
C19 . C18 N11 119(2) yes
C19 . C18 H181 105.6 no
N11 . C18 H181 107.2 no
C19 . C18 H182 107.6 no
N11 . C18 H182 108.0 no
H181 . C18 H182 109.5 no
C18 . C19 N12 113(2) yes
C18 . C19 H191 109.4 no
N12 . C19 H191 107.5 no
C18 . C19 H192 108.5 no
N12 . C19 H192 109.3 no
H191 . C19 H192 109.5 no
C21 . C20 N12 117(2) yes
C21 . C20 H201 106.4 no
N12 . C20 H201 106.8 no
C21 . C20 H202 109.2 no
N12 . C20 H202 108.2 no
H201 . C20 H202 109.5 no
C20 . C21 N13 107(2) yes
C20 . C21 H211 111.5 no
N13 . C21 H211 109.3 no
C20 . C21 H212 109.5 no
N13 . C21 H212 110.1 no
H211 . C21 H212 109.1 no
C9 . C22 C23 119.5(20) yes
C9 . C22 N13 120.4(17) yes
C23 . C22 N13 120(2) yes
C22 . C23 H231 110.6 no
C22 . C23 H232 108.8 no
H231 . C23 H232 110.4 no
C22 . C23 H233 106.9 no
H231 . C23 H233 110.3 no
H232 . C23 H233 109.7 no
C25 . C24 C37 129.3(19) yes
C25 . C24 N14 114.9(17) yes
C37 . C24 N14 115.8(16) yes
C24 . C25 C26 113(2) yes
C24 . C25 H251 121.6 no
C26 . C25 H251 125.2 no
C25 . C26 C27 139(3) yes
C25 . C26 H261 110.5 no
C27 . C26 H261 111.0 no
C26 . C27 C28 108.0(20) yes
C26 . C27 H271 127.5 no
C28 . C27 H271 124.4 no
C27 . C28 C29 122.7(19) yes
C27 . C28 N14 119.6(18) yes
C29 . C28 N14 117.7(18) yes
C28 . C29 C30 128(2) yes
C28 . C29 N15 119.1(18) yes
C30 . C29 N15 113(2) yes
C29 . C30 H301 110.8 no
C29 . C30 H302 108.2 no
H301 . C30 H302 110.1 no
C29 . C30 H303 107.4 no
H301 . C30 H303 110.4 no
H302 . C30 H303 110.0 no
C32 . C31 N15 111.7(16) yes
C32 . C31 H311 110.6 no
N15 . C31 H311 108.4 no
C32 . C31 H312 108.2 no
N15 . C31 H312 108.3 no
H311 . C31 H312 109.5 no
C31 . C32 N16 108.5(13) yes
C31 . C32 H321 110.5 no
N16 . C32 H321 110.2 no
C31 . C32 H322 109.6 no
N16 . C32 H322 108.7 no
H321 . C32 H322 109.2 no
C34 . C33 N16 107.7(14) yes
C34 . C33 H331 110.6 no
N16 . C33 H331 110.3 no
C34 . C33 H332 109.6 no
N16 . C33 H332 109.0 no
H331 . C33 H332 109.6 no
C33 . C34 N17 113.1(14) yes
C33 . C34 H341 108.1 no
N17 . C34 H341 107.4 no
C33 . C34 H342 109.8 no
N17 . C34 H342 108.9 no
H341 . C34 H342 109.5 no
C36 . C35 N17 108.6(16) yes
C36 . C35 H351 109.7 no
N17 . C35 H351 108.9 no
C36 . C35 H352 110.3 no
N17 . C35 H352 109.3 no
H351 . C35 H352 110.0 no
C35 . C36 N18 112.5(16) yes
C35 . C36 H361 108.0 no
N18 . C36 H361 108.0 no
C35 . C36 H362 110.2 no
N18 . C36 H362 108.3 no
H361 . C36 H362 109.7 no
C24 . C37 C38 122.0(18) yes
C24 . C37 N18 122.9(17) yes
C38 . C37 N18 115.2(17) yes
C37 . C38 H381 108.2 no
C37 . C38 H382 108.0 no
H381 . C38 H382 109.8 no
C37 . C38 H383 109.7 no
H381 . C38 H383 111.0 no
H382 . C38 H383 110.2 no
Fe1 . N9 C9 120.2(11) yes
Fe1 . N9 C13 116.4(11) yes
C9 . N9 C13 123.3(15) yes
C16 . N10 Fe1 115.8(13) yes
C16 . N10 C14 121.0(18) yes
Fe1 . N10 C14 123.3(14) yes
C18 . N11 Fe1 106.4(15) yes
C18 . N11 C17 122(2) yes
Fe1 . N11 C17 106.2(17) yes
C18 . N11 H112 108.1 no
Fe1 . N11 H112 107.1 no
C17 . N11 H112 106.0 no
C19 . N12 Fe1 108.1(15) yes
C19 . N12 C20 125(2) yes
Fe1 . N12 C20 111.1(18) yes
C19 . N12 H122 103.0 no
Fe1 . N12 H122 103.4 no
C20 . N12 H122 103.3 no
C21 . N13 Fe1 113.9(14) yes
C21 . N13 C22 129.5(19) yes
Fe1 . N13 C22 116.1(13) yes
Fe2 . N14 C24 114.7(11) yes
Fe2 . N14 C28 119.7(12) yes
C24 . N14 C28 125.6(15) yes
Fe2 . N15 C31 116.4(11) yes
Fe2 . N15 C29 113.2(11) yes
C31 . N15 C29 130.3(16) yes
C32 . N16 Fe2 110.8(9) yes
C32 . N16 C33 115.9(12) yes
Fe2 . N16 C33 112.8(10) yes
C32 . N16 H163 105.6 no
Fe2 . N16 H163 105.9 no
C33 . N16 H163 104.9 no
Fe2 . N17 C34 108.4(9) yes
Fe2 . N17 C35 109.7(11) yes
C34 . N17 C35 119.1(13) yes
Fe2 . N17 H173 106.7 no
C34 . N17 H173 105.9 no
C35 . N17 H173 106.4 no
Fe2 . N18 C36 115.4(11) yes
Fe2 . N18 C37 114.8(11) yes
C36 . N18 C37 129.5(15) yes

loop_
_geom_bond_atom_site_label_1
_geom_bond_atom_site_label_2
_geom_bond_site_symmetry_2
_geom_bond_distance
_geom_bond_publ_flag
Mo1 C1 . 2.178(13) yes
Mo1 C2 . 2.148(10) yes
Mo1 C3 . 2.145(12) yes
Mo1 C4 . 2.158(12) yes
Mo1 C5 . 2.180(13) yes
Mo1 C6 . 2.157(14) yes
Mo1 C7 . 2.154(11) yes
Mo1 C8 . 2.147(14) yes
Fe1 N1 . 2.149(9) yes
Fe1 N9 . 2.238(13) yes
Fe1 N10 . 2.234(16) yes
Fe1 N11 . 2.316(19) yes
Fe1 N12 . 2.29(2) yes
Fe1 N13 . 2.312(16) yes
Fe1 O1 . 2.275(15) yes
Fe2 N3 3_755 2.162(11) yes
Fe2 N2 . 2.172(8) yes
Fe2 N14 . 2.203(13) yes
Fe2 N15 . 2.276(13) yes
Fe2 N16 . 2.282(11) yes
Fe2 N17 . 2.275(12) yes
Fe2 N18 . 2.243(13) yes
C1 N1 . 1.145(15) yes
C2 N2 . 1.156(12) yes
C3 N3 . 1.143(14) yes
C4 N4 . 1.145(15) yes
C5 N5 . 1.119(15) yes
C6 N6 . 1.143(15) yes
C7 N7 . 1.169(13) yes
C8 N8 . 1.171(17) yes
C9 C10 . 1.43(2) yes
C9 C22 . 1.37(2) yes
C9 N9 . 1.326(19) yes
C10 C11 . 1.30(3) yes
C10 H101 . 0.931 no
C11 C12 . 1.33(3) yes
C11 H111 . 0.931 no
C12 C13 . 1.44(2) yes
C12 H121 . 0.933 no
C13 C14 . 1.42(2) yes
C13 N9 . 1.319(19) yes
C14 C15 . 1.54(3) yes
C14 N10 . 1.20(2) yes
C15 H151 . 0.963 no
C15 H152 . 0.960 no
C15 H153 . 0.963 no
C16 C17 . 1.45(3) yes
C16 N10 . 1.53(3) yes
C16 H161 . 0.968 no
C16 H162 . 0.972 no
C17 N11 . 1.29(3) yes
C17 H171 . 0.960 no
C17 H172 . 0.960 no
C18 C19 . 1.32(3) yes
C18 N11 . 1.44(3) yes
C18 H181 . 0.960 no
C18 H182 . 0.960 no
C19 N12 . 1.49(3) yes
C19 H191 . 0.960 no
C19 H192 . 0.960 no
C20 C21 . 1.59(3) yes
C20 N12 . 1.34(3) yes
C20 H201 . 0.960 no
C20 H202 . 0.960 no
C21 N13 . 1.46(3) yes
C21 H211 . 0.971 no
C21 H212 . 0.970 no
C22 C23 . 1.46(3) yes
C22 N13 . 1.28(2) yes
C23 H231 . 0.965 no
C23 H232 . 0.961 no
C23 H233 . 0.959 no
C24 C25 . 1.48(3) yes
C24 C37 . 1.28(2) yes
C24 N14 . 1.41(2) yes
C25 C26 . 1.22(3) yes
C25 H251 . 0.930 no
C26 C27 . 1.33(3) yes
C26 H261 . 0.931 no
C27 C28 . 1.52(3) yes
C27 H271 . 0.926 no
C28 C29 . 1.33(2) yes
C28 N14 . 1.27(2) yes
C29 C30 . 1.47(4) yes
C29 N15 . 1.35(2) yes
C30 H301 . 0.965 no
C30 H302 . 0.960 no
C30 H303 . 0.960 no
C31 C32 . 1.49(2) yes
C31 N15 . 1.41(2) yes
C31 H311 . 0.972 no
C31 H312 . 0.972 no
C32 N16 . 1.467(17) yes
C32 H321 . 0.973 no
C32 H322 . 0.973 no
C33 C34 . 1.45(2) yes
C33 N16 . 1.387(19) yes
C33 H331 . 0.972 no
C33 H332 . 0.972 no
C34 N17 . 1.458(19) yes
C34 H341 . 0.973 no
C34 H342 . 0.968 no
C35 C36 . 1.46(2) yes
C35 N17 . 1.42(2) yes
C35 H351 . 0.971 no
C35 H352 . 0.971 no
C36 N18 . 1.41(2) yes
C36 H361 . 0.970 no
C36 H362 . 0.969 no
C37 C38 . 1.62(3) yes
C37 N18 . 1.274(19) yes
C38 H381 . 0.962 no
C38 H382 . 0.961 no
C38 H383 . 0.964 no
N11 H112 . 0.860 no
N12 H122 . 0.860 no
N16 H163 . 0.860 no
N17 H173 . 0.860 no
